data_4113453
loop_
_publ_author_name
'Eleuterio \'Alvarez'
'Margarita G\'omez'
'Margarita Paneque'
'Cristina M. Posadas'
'Manuel L. Poveda'
'Nuria Rend\'on'
'Laura L. Santos'
'Susana Rojas-Lima'
'Ver\'onica Salazar'
'Kurt Mereiter'
'Caridad Ruiz'

_publ_contact_author_address
;
 Dr. Margarita Paneque
 Instituto de Investigaciones Qu\'imicas, C.S.I.C-Universidad de Sevilla,
 Avd. Am\'erico Vespucio, s/n., Isla de la Cartuja, 41092 Sevilla,  Spain
;
_publ_contact_author_email paneque@iiq.csic.es
_publ_contact_author_fax '+34 954 460565'
_publ_contact_author_name 'Dr. Margarita Paneque'
_publ_contact_author_phone '+34 954 489557'
_publ_section_title
;
 Coupling of Internal Alkynes in TpMe2Ir Derivatives: Selective Oxidation
 of a Noncoordinated Double Bond of the Resulting Iridacycloheptatrienes
;
_journal_name_full 'Journal of the American Chemical Society'
_journal_page_first 1478
_journal_page_last 1479
_journal_paper_doi 10.1021/ja0290375
_journal_volume 125
_journal_year 2003
_chemical_formula_moiety 'C29 H38 B Ir N6 O8'
_chemical_formula_sum 'C29 H38 B Ir N6 O8'
_chemical_formula_weight 801.66
_chemical_name_systematic
; 
 ? 
;
_space_group_IT_number 2
_symmetry_cell_setting triclinic
_symmetry_space_group_name_Hall '-P 1'
_symmetry_space_group_name_H-M 'P -1'
_atom_sites_solution_hydrogens geom
_atom_sites_solution_primary direct
_atom_sites_solution_secondary difmap
_audit_creation_method SHELXL-97
_cell_angle_alpha 81.541(3)
_cell_angle_beta 85.535(3)
_cell_angle_gamma 64.231(3)
_cell_formula_units_Z 2
_cell_length_a 10.0964(15)
_cell_length_b 10.9412(16)
_cell_length_c 15.692(2)
_cell_measurement_reflns_used 1004
_cell_measurement_temperature 123(2)
_cell_measurement_theta_max 30.0
_cell_measurement_theta_min 2.6
_cell_volume 1543.9(4)
_computing_cell_refinement 'Bruker SAINT'
_computing_data_collection 'Bruker SMART'
_computing_data_reduction 'Bruker SAINT, SADABS, XPREP'
_computing_molecular_graphics 'Bruker SHELXTL'
_computing_publication_material 'Bruker SHELXTL'
_computing_structure_refinement 'SHELXL-97 (Sheldrick, 1997)'
_computing_structure_solution 'SHELXS-97 (Sheldrick, 1997)'
_diffrn_ambient_temperature 123(2)
_diffrn_measured_fraction_theta_full 0.974
_diffrn_measured_fraction_theta_max 0.974
_diffrn_measurement_device_type 'Bruker Smart CCD'
_diffrn_measurement_method '\w scans'
_diffrn_radiation_monochromator graphite
_diffrn_radiation_source 'fine-focus sealed tube'
_diffrn_radiation_type MoK\a
_diffrn_radiation_wavelength 0.71073
_diffrn_reflns_av_R_equivalents 0.0187
_diffrn_reflns_av_sigmaI/netI 0.0189
_diffrn_reflns_limit_h_max 14
_diffrn_reflns_limit_h_min -14
_diffrn_reflns_limit_k_max 15
_diffrn_reflns_limit_k_min -15
_diffrn_reflns_limit_l_max 22
_diffrn_reflns_limit_l_min -22
_diffrn_reflns_number 27579
_diffrn_reflns_theta_full 29.99
_diffrn_reflns_theta_max 29.99
_diffrn_reflns_theta_min 2.08
_exptl_absorpt_coefficient_mu 4.384
_exptl_absorpt_correction_T_max 1.00
_exptl_absorpt_correction_T_min 0.64
_exptl_absorpt_correction_type multi-scan
_exptl_absorpt_process_details
;  
  Correction for absorption, crystal decay (insignificant) and effects of 
  the CCD detector by semi-empirical method from equivalents using program 
  SADABS (G.M. Sheldrick, 1996, Univ. of Goettingen, Germany).
;
_exptl_crystal_colour 'pale yellow'
_exptl_crystal_density_diffrn 1.724
_exptl_crystal_description 'prism '
_exptl_crystal_F_000 800
_exptl_crystal_size_max 0.58
_exptl_crystal_size_mid 0.42
_exptl_crystal_size_min 0.22
_refine_diff_density_max 1.856
_refine_diff_density_min -1.382
_refine_diff_density_rms 0.101
_refine_ls_extinction_coef 0.00074(16)
_refine_ls_extinction_expression Fc^*^=kFc[1+0.001xFc^2^\l^3^/sin(2\q)]^-1/4^
_refine_ls_extinction_method SHELXL
_refine_ls_goodness_of_fit_ref 1.060
_refine_ls_hydrogen_treatment mixed
_refine_ls_matrix_type full
_refine_ls_number_parameters 408
_refine_ls_number_reflns 8747
_refine_ls_number_restraints 0
_refine_ls_restrained_S_all 1.060
_refine_ls_R_factor_all 0.0228
_refine_ls_R_factor_gt 0.0208
_refine_ls_shift/su_max 0.002
_refine_ls_shift/su_mean 0.000
_refine_ls_structure_factor_coef Fsqd
_refine_ls_weighting_details 'calc w=1/[\s^2^(Fo^2^)+(0.0295P)^2^+1.7952P] where P=(Fo^2^+2Fc^2^)/3'
_refine_ls_weighting_scheme calc
_refine_ls_wR_factor_gt 0.0520
_refine_ls_wR_factor_ref 0.0528
_reflns_number_gt 8303
_reflns_number_total 8747
_reflns_threshold_expression >2sigma(I)
_cod_data_source_file ja0290375-3_s1_3.cif
_cod_data_source_block 2
_cod_database_code 4113453

loop_
_symmetry_equiv_pos_as_xyz
'x, y, z'
'-x, -y, -z'

loop_
_atom_site_label
_atom_site_type_symbol
_atom_site_fract_x
_atom_site_fract_y
_atom_site_fract_z
_atom_site_U_iso_or_equiv
_atom_site_adp_type
_atom_site_occupancy
_atom_site_symmetry_multiplicity
_atom_site_calc_flag
_atom_site_refinement_flags
Ir Ir 0.143284(8) 0.433160(8) 0.278003(5) 0.01264(3) Uani 1 1 d .
O1 O 0.4122(2) 0.5890(2) 0.35293(13) 0.0268(4) Uani 1 1 d .
O2 O 0.4048(2) 0.40057(19) 0.42844(13) 0.0247(4) Uani 1 1 d .
O3 O 0.1165(2) 0.78437(19) 0.45404(12) 0.0276(4) Uani 1 1 d .
O4 O 0.0767(2) 0.92991(18) 0.33064(12) 0.0229(3) Uani 1 1 d .
O5 O -0.1075(2) 0.94214(19) 0.15723(12) 0.0263(4) Uani 1 1 d .
O6 O -0.19132(19) 0.93071(17) 0.29415(11) 0.0198(3) Uani 1 1 d .
O7 O -0.2244(2) 0.7212(2) 0.18302(13) 0.0294(4) Uani 1 1 d .
O8 O -0.0706(2) 0.59233(19) 0.08680(11) 0.0239(4) Uani 1 1 d .
N1 N 0.3693(2) 0.26960(19) 0.15075(12) 0.0152(3) Uani 1 1 d .
N2 N 0.3140(2) 0.39307(19) 0.18173(12) 0.0160(3) Uani 1 1 d .
N3 N 0.1374(2) 0.2354(2) 0.16609(13) 0.0180(4) Uani 1 1 d .
N4 N 0.0474(2) 0.3343(2) 0.21558(12) 0.0170(4) Uani 1 1 d .
N5 N 0.3278(2) 0.12658(19) 0.28022(13) 0.0177(4) Uani 1 1 d .
N6 N 0.2681(2) 0.22054(19) 0.33902(12) 0.0151(3) Uani 1 1 d .
B B 0.3041(3) 0.1678(3) 0.18258(17) 0.0175(5) Uani 1 1 d .
H0B H 0.3532 0.0849 0.1520 0.021 Uiso 1 1 calc R
C1 C -0.0268(2) 0.5089(2) 0.37512(15) 0.0180(4) Uani 1 1 d .
H1A H -0.1025 0.6042 0.3626 0.022 Uiso 1 1 calc R
H1B H -0.0660 0.4447 0.4044 0.022 Uiso 1 1 calc R
C2 C 0.1111(3) 0.4911(2) 0.40233(15) 0.0181(4) Uani 1 1 d .
H2 H 0.1597 0.4203 0.4520 0.022 Uiso 1 1 calc R
C3 C 0.1914(3) 0.5604(2) 0.35388(15) 0.0173(4) Uani 1 1 d .
C4 C 0.1050(3) 0.7069(2) 0.32190(14) 0.0173(4) Uani 1 1 d .
C5 C 0.0154(2) 0.7388(2) 0.25570(15) 0.0174(4) Uani 1 1 d .
C6 C 0.0373(2) 0.6264(2) 0.20335(14) 0.0156(4) Uani 1 1 d .
H6 H 0.1089 0.6297 0.1563 0.019 Uiso 1 1 calc R
C7 C 0.3460(3) 0.5212(2) 0.37768(15) 0.0189(4) Uani 1 1 d .
C8 C 0.5590(3) 0.3466(3) 0.44802(18) 0.0260(5) Uani 1 1 d .
H8A H 0.5888 0.2590 0.4852 0.039 Uiso 1 1 calc R
H8B H 0.5754 0.4114 0.4777 0.039 Uiso 1 1 calc R
H8C H 0.6173 0.3326 0.3944 0.039 Uiso 1 1 calc R
C9 C 0.1007(3) 0.8096(2) 0.37687(16) 0.0198(4) Uani 1 1 d .
C10 C 0.0364(3) 1.0425(3) 0.38036(19) 0.0273(5) Uani 1 1 d .
H10A H 0.0210 1.1261 0.3414 0.041 Uiso 1 1 calc R
H10B H 0.1155 1.0221 0.4203 0.041 Uiso 1 1 calc R
H10C H -0.0545 1.0557 0.4131 0.041 Uiso 1 1 calc R
C11 C -0.0983(3) 0.8817(2) 0.22870(16) 0.0193(4) Uani 1 1 d .
C12 C -0.2993(3) 1.0706(3) 0.27743(18) 0.0260(5) Uani 1 1 d .
H12A H -0.3615 1.0966 0.3289 0.039 Uiso 1 1 calc R
H12B H -0.3604 1.0799 0.2292 0.039 Uiso 1 1 calc R
H12C H -0.2494 1.1305 0.2629 0.039 Uiso 1 1 calc R
C13 C -0.1009(3) 0.6537(2) 0.15892(15) 0.0191(4) Uani 1 1 d .
C14 C -0.1972(3) 0.6110(3) 0.04050(18) 0.0293(6) Uani 1 1 d .
H14A H -0.1647 0.5631 -0.0107 0.044 Uiso 1 1 calc R
H14B H -0.2561 0.7088 0.0229 0.044 Uiso 1 1 calc R
H14C H -0.2568 0.5737 0.0778 0.044 Uiso 1 1 calc R
C15 C 0.3930(3) 0.4601(2) 0.14358(15) 0.0187(4) Uani 1 1 d .
C16 C 0.4989(3) 0.3772(3) 0.08890(16) 0.0216(5) Uani 1 1 d .
H16 H 0.5696 0.3986 0.0546 0.026 Uiso 1 1 calc R
C17 C 0.4812(2) 0.2581(2) 0.09429(15) 0.0187(4) Uani 1 1 d .
C18 C 0.3681(3) 0.6022(3) 0.15492(17) 0.0233(5) Uani 1 1 d .
H18A H 0.2878 0.6390 0.1967 0.035 Uiso 1 1 calc R
H18B H 0.3422 0.6607 0.0995 0.035 Uiso 1 1 calc R
H18C H 0.4582 0.5999 0.1760 0.035 Uiso 1 1 calc R
C19 C 0.5649(3) 0.1363(3) 0.04768(17) 0.0253(5) Uani 1 1 d .
H19A H 0.5267 0.0678 0.0651 0.038 Uiso 1 1 calc R
H19B H 0.6693 0.0970 0.0620 0.038 Uiso 1 1 calc R
H19C H 0.5536 0.1644 -0.0146 0.038 Uiso 1 1 calc R
C20 C -0.0895(3) 0.3454(3) 0.20913(15) 0.0200(4) Uani 1 1 d .
C21 C -0.0871(3) 0.2563(3) 0.15310(17) 0.0239(5) Uani 1 1 d .
H21 H -0.1692 0.2457 0.1357 0.029 Uiso 1 1 calc R
C22 C 0.0573(3) 0.1869(3) 0.12801(17) 0.0230(5) Uani 1 1 d .
C23 C -0.2201(3) 0.4301(3) 0.26060(18) 0.0269(5) Uani 1 1 d .
H23A H -0.1927 0.4838 0.2945 0.040 Uiso 1 1 calc R
H23B H -0.2535 0.3700 0.2994 0.040 Uiso 1 1 calc R
H23C H -0.2996 0.4921 0.2216 0.040 Uiso 1 1 calc R
C24 C 0.1230(3) 0.0775(3) 0.0699(2) 0.0353(7) Uani 1 1 d .
H24A H 0.2294 0.0489 0.0647 0.053 Uiso 1 1 calc R
H24B H 0.0789 0.1132 0.0129 0.053 Uiso 1 1 calc R
H24C H 0.1038 -0.0011 0.0942 0.053 Uiso 1 1 calc R
C25 C 0.3018(3) 0.1466(2) 0.41787(15) 0.0198(4) Uani 1 1 d .
C26 C 0.3845(3) 0.0085(3) 0.40869(18) 0.0253(5) Uani 1 1 d .
H26 H 0.4244 -0.0645 0.4539 0.030 Uiso 1 1 calc R
C27 C 0.3973(3) -0.0020(2) 0.32212(18) 0.0231(5) Uani 1 1 d .
C28 C 0.2509(3) 0.1950(3) 0.50386(16) 0.0265(5) Uani 1 1 d .
H28A H 0.1950 0.2947 0.4964 0.040 Uiso 1 1 calc R
H28B H 0.3363 0.1692 0.5399 0.040 Uiso 1 1 calc R
H28C H 0.1880 0.1528 0.5318 0.040 Uiso 1 1 calc R
C29 C 0.4682(4) -0.1273(3) 0.2772(2) 0.0359(7) Uani 1 1 d .
H29A H 0.4591 -0.1007 0.2148 0.054 Uiso 1 1 calc R
H29B H 0.4195 -0.1874 0.2955 0.054 Uiso 1 1 calc R
H29C H 0.5725 -0.1759 0.2920 0.054 Uiso 1 1 calc R

loop_
_atom_site_aniso_label
_atom_site_aniso_U_11
_atom_site_aniso_U_22
_atom_site_aniso_U_33
_atom_site_aniso_U_23
_atom_site_aniso_U_13
_atom_site_aniso_U_12
Ir 0.01300(4) 0.01208(4) 0.01063(4) -0.00231(3) 0.00007(3) -0.00313(3)
O1 0.0265(9) 0.0254(9) 0.0301(10) 0.0022(7) -0.0062(7) -0.0135(8)
O2 0.0213(8) 0.0221(8) 0.0288(9) 0.0050(7) -0.0095(7) -0.0086(7)
O3 0.0371(11) 0.0226(9) 0.0210(9) -0.0050(7) -0.0051(8) -0.0095(8)
O4 0.0271(9) 0.0186(8) 0.0239(9) -0.0047(7) -0.0013(7) -0.0098(7)
O5 0.0296(9) 0.0228(9) 0.0201(8) 0.0015(7) -0.0025(7) -0.0061(7)
O6 0.0201(8) 0.0144(7) 0.0192(8) -0.0018(6) 0.0004(6) -0.0023(6)
O7 0.0194(9) 0.0324(10) 0.0331(10) -0.0124(8) -0.0023(7) -0.0051(8)
O8 0.0229(9) 0.0274(9) 0.0186(8) -0.0057(7) -0.0052(7) -0.0064(7)
N1 0.0139(8) 0.0155(8) 0.0133(8) -0.0035(6) 0.0012(6) -0.0032(7)
N2 0.0168(9) 0.0155(8) 0.0137(8) -0.0029(7) 0.0023(7) -0.0052(7)
N3 0.0163(9) 0.0196(9) 0.0191(9) -0.0087(7) 0.0018(7) -0.0069(7)
N4 0.0162(9) 0.0176(9) 0.0153(9) -0.0042(7) 0.0003(7) -0.0049(7)
N5 0.0171(9) 0.0127(8) 0.0203(9) -0.0029(7) 0.0011(7) -0.0037(7)
N6 0.0150(8) 0.0141(8) 0.0147(8) -0.0015(7) 0.0003(6) -0.0051(7)
B 0.0163(11) 0.0167(11) 0.0184(11) -0.0052(9) 0.0011(9) -0.0051(9)
C1 0.0159(10) 0.0212(10) 0.0153(10) -0.0067(8) 0.0047(8) -0.0058(8)
C2 0.0203(10) 0.0175(10) 0.0146(10) -0.0045(8) 0.0016(8) -0.0059(8)
C3 0.0181(10) 0.0172(10) 0.0154(10) -0.0020(8) -0.0032(8) -0.0059(8)
C4 0.0206(10) 0.0159(10) 0.0150(10) -0.0033(8) -0.0006(8) -0.0069(8)
C5 0.0166(10) 0.0134(9) 0.0192(10) -0.0029(8) -0.0002(8) -0.0035(8)
C6 0.0163(10) 0.0143(9) 0.0137(9) -0.0018(7) -0.0020(7) -0.0040(8)
C7 0.0202(10) 0.0184(10) 0.0160(10) -0.0039(8) -0.0033(8) -0.0052(8)
C8 0.0181(11) 0.0241(12) 0.0316(13) -0.0028(10) -0.0068(9) -0.0043(9)
C9 0.0181(10) 0.0193(10) 0.0206(11) -0.0039(8) -0.0021(8) -0.0061(8)
C10 0.0309(13) 0.0192(11) 0.0347(14) -0.0089(10) -0.0012(11) -0.0116(10)
C11 0.0183(10) 0.0162(10) 0.0212(11) -0.0022(8) -0.0022(8) -0.0050(8)
C12 0.0218(11) 0.0171(11) 0.0295(13) -0.0026(9) 0.0000(10) 0.0004(9)
C13 0.0185(10) 0.0200(10) 0.0163(10) -0.0017(8) -0.0032(8) -0.0057(8)
C14 0.0281(13) 0.0351(14) 0.0233(12) -0.0042(10) -0.0108(10) -0.0106(11)
C15 0.0192(10) 0.0197(10) 0.0155(10) -0.0010(8) 0.0011(8) -0.0074(8)
C16 0.0189(11) 0.0250(11) 0.0178(10) -0.0007(9) 0.0045(8) -0.0081(9)
C17 0.0148(10) 0.0223(11) 0.0136(10) -0.0032(8) 0.0019(8) -0.0031(8)
C18 0.0243(12) 0.0224(11) 0.0244(12) -0.0025(9) 0.0025(9) -0.0117(9)
C19 0.0224(12) 0.0256(12) 0.0210(11) -0.0086(9) 0.0067(9) -0.0033(10)
C20 0.0175(10) 0.0218(11) 0.0183(10) -0.0014(8) -0.0005(8) -0.0065(9)
C21 0.0203(11) 0.0293(13) 0.0251(12) -0.0053(10) -0.0013(9) -0.0127(10)
C22 0.0227(11) 0.0278(12) 0.0234(12) -0.0092(9) 0.0016(9) -0.0137(10)
C23 0.0172(11) 0.0329(13) 0.0304(13) -0.0086(11) 0.0047(9) -0.0101(10)
C24 0.0326(15) 0.0442(17) 0.0405(16) -0.0265(14) 0.0072(12) -0.0219(13)
C25 0.0185(10) 0.0219(11) 0.0180(10) 0.0032(8) -0.0023(8) -0.0091(9)
C26 0.0217(11) 0.0181(11) 0.0295(13) 0.0065(9) -0.0027(9) -0.0051(9)
C27 0.0188(11) 0.0152(10) 0.0301(13) 0.0007(9) 0.0030(9) -0.0040(9)
C28 0.0322(13) 0.0287(13) 0.0171(11) 0.0028(9) 0.0000(9) -0.0133(11)
C29 0.0365(15) 0.0159(11) 0.0439(17) -0.0043(11) 0.0105(13) -0.0023(11)

loop_
_atom_type_symbol
_atom_type_description
_atom_type_scat_dispersion_real
_atom_type_scat_dispersion_imag
_atom_type_scat_source
C C 0.0033 0.0016 'International Tables Vol C Tables 4.2.6.8 and 6.1.1.4'
H H 0.0000 0.0000 'International Tables Vol C Tables 4.2.6.8 and 6.1.1.4'
B B 0.0013 0.0007 'International Tables Vol C Tables 4.2.6.8 and 6.1.1.4'
N N 0.0061 0.0033 'International Tables Vol C Tables 4.2.6.8 and 6.1.1.4'
O O 0.0106 0.0060 'International Tables Vol C Tables 4.2.6.8 and 6.1.1.4'
Ir Ir -1.4442 7.9887 'International Tables Vol C Tables 4.2.6.8 and 6.1.1.4'

loop_
_geom_angle_atom_site_label_1
_geom_angle_atom_site_label_2
_geom_angle_atom_site_label_3
_geom_angle
C2 Ir N4 131.39(8)
C2 Ir C6 100.72(9)
N4 Ir C6 95.63(8)
C2 Ir N2 135.75(8)
N4 Ir N2 90.68(7)
C6 Ir N2 85.44(8)
C2 Ir C1 38.63(9)
N4 Ir C1 97.75(8)
C6 Ir C1 87.48(9)
N2 Ir C1 169.48(8)
C2 Ir C3 39.31(9)
N4 Ir C3 166.86(8)
C6 Ir C3 79.86(8)
N2 Ir C3 101.18(8)
C1 Ir C3 69.86(9)
C2 Ir N6 86.94(8)
N4 Ir N6 80.62(7)
C6 Ir N6 172.07(8)
N2 Ir N6 87.61(7)
C1 Ir N6 99.92(8)
C3 Ir N6 105.29(8)
C7 O2 C8 117.1(2)
C9 O4 C10 115.1(2)
C11 O6 C12 115.72(19)
C13 O8 C14 115.2(2)
C17 N1 N2 110.27(19)
C17 N1 B 130.0(2)
N2 N1 B 119.71(18)
C15 N2 N1 106.76(18)
C15 N2 Ir 135.16(16)
N1 N2 Ir 117.97(14)
C22 N3 N4 110.05(19)
C22 N3 B 128.5(2)
N4 N3 B 118.37(18)
C20 N4 N3 106.75(19)
C20 N4 Ir 135.40(16)
N3 N4 Ir 117.82(14)
C27 N5 N6 110.3(2)
C27 N5 B 127.1(2)
N6 N5 B 122.48(18)
C25 N6 N5 105.84(18)
C25 N6 Ir 140.64(16)
N5 N6 Ir 113.41(14)
N1 B N5 109.06(19)
N1 B N3 109.87(19)
N5 B N3 108.38(19)
N1 B H0B 109.8
N5 B H0B 109.8
N3 B H0B 109.8
C2 C1 Ir 68.13(12)
C2 C1 H1A 116.9
Ir C1 H1A 116.9
C2 C1 H1B 116.9
Ir C1 H1B 116.9
H1A C1 H1B 113.9
C1 C2 C3 121.4(2)
C1 C2 Ir 73.24(13)
C3 C2 Ir 73.48(13)
C1 C2 H2 119.1
C3 C2 H2 119.1
Ir C2 H2 119.1
C2 C3 C4 116.4(2)
C2 C3 C7 119.0(2)
C4 C3 C7 115.6(2)
C2 C3 Ir 67.21(12)
C4 C3 Ir 109.85(15)
C7 C3 Ir 119.90(16)
C5 C4 C3 118.5(2)
C5 C4 C9 123.2(2)
C3 C4 C9 117.1(2)
C4 C5 C11 123.1(2)
C4 C5 C6 117.4(2)
C11 C5 C6 119.4(2)
C13 C6 C5 111.82(19)
C13 C6 Ir 116.89(16)
C5 C6 Ir 110.06(15)
C13 C6 H6 105.7
C5 C6 H6 105.7
Ir C6 H6 105.7
O1 C7 O2 123.6(2)
O1 C7 C3 123.7(2)
O2 C7 C3 112.8(2)
O2 C8 H8A 109.5
O2 C8 H8B 109.5
H8A C8 H8B 109.5
O2 C8 H8C 109.5
H8A C8 H8C 109.5
H8B C8 H8C 109.5
O3 C9 O4 125.1(2)
O3 C9 C4 122.8(2)
O4 C9 C4 112.1(2)
O4 C10 H10A 109.5
O4 C10 H10B 109.5
H10A C10 H10B 109.5
O4 C10 H10C 109.5
H10A C10 H10C 109.5
H10B C10 H10C 109.5
O5 C11 O6 124.6(2)
O5 C11 C5 124.6(2)
O6 C11 C5 110.8(2)
O6 C12 H12A 109.5
O6 C12 H12B 109.5
H12A C12 H12B 109.5
O6 C12 H12C 109.5
H12A C12 H12C 109.5
H12B C12 H12C 109.5
O7 C13 O8 123.0(2)
O7 C13 C6 125.7(2)
O8 C13 C6 111.3(2)
O8 C14 H14A 109.5
O8 C14 H14B 109.5
H14A C14 H14B 109.5
O8 C14 H14C 109.5
H14A C14 H14C 109.5
H14B C14 H14C 109.5
N2 C15 C16 108.9(2)
N2 C15 C18 126.1(2)
C16 C15 C18 124.9(2)
C17 C16 C15 106.7(2)
C17 C16 H16 126.6
C15 C16 H16 126.6
N1 C17 C16 107.3(2)
N1 C17 C19 124.1(2)
C16 C17 C19 128.6(2)
C15 C18 H18A 109.5
C15 C18 H18B 109.5
H18A C18 H18B 109.5
C15 C18 H18C 109.5
H18A C18 H18C 109.5
H18B C18 H18C 109.5
C17 C19 H19A 109.5
C17 C19 H19B 109.5
H19A C19 H19B 109.5
C17 C19 H19C 109.5
H19A C19 H19C 109.5
H19B C19 H19C 109.5
N4 C20 C21 109.2(2)
N4 C20 C23 124.9(2)
C21 C20 C23 125.7(2)
C22 C21 C20 106.6(2)
C22 C21 H21 126.7
C20 C21 H21 126.7
N3 C22 C21 107.4(2)
N3 C22 C24 123.3(2)
C21 C22 C24 129.3(2)
C20 C23 H23A 109.5
C20 C23 H23B 109.5
H23A C23 H23B 109.5
C20 C23 H23C 109.5
H23A C23 H23C 109.5
H23B C23 H23C 109.5
C22 C24 H24A 109.5
C22 C24 H24B 109.5
H24A C24 H24B 109.5
C22 C24 H24C 109.5
H24A C24 H24C 109.5
H24B C24 H24C 109.5
N6 C25 C26 109.5(2)
N6 C25 C28 128.1(2)
C26 C25 C28 122.2(2)
C27 C26 C25 107.2(2)
C27 C26 H26 126.4
C25 C26 H26 126.4
N5 C27 C26 107.3(2)
N5 C27 C29 123.5(2)
C26 C27 C29 129.2(2)
C25 C28 H28A 109.5
C25 C28 H28B 109.5
H28A C28 H28B 109.5
C25 C28 H28C 109.5
H28A C28 H28C 109.5
H28B C28 H28C 109.5
C27 C29 H29A 109.5
C27 C29 H29B 109.5
H29A C29 H29B 109.5
C27 C29 H29C 109.5
H29A C29 H29C 109.5
H29B C29 H29C 109.5

loop_
_geom_bond_atom_site_label_1
_geom_bond_atom_site_label_2
_geom_bond_distance
Ir C2 2.098(2)
Ir N4 2.106(2)
Ir C6 2.118(2)
Ir N2 2.1394(19)
Ir C1 2.164(2)
Ir C3 2.181(2)
Ir N6 2.2136(19)
O1 C7 1.207(3)
O2 C7 1.346(3)
O2 C8 1.445(3)
O3 C9 1.209(3)
O4 C9 1.337(3)
O4 C10 1.446(3)
O5 C11 1.203(3)
O6 C11 1.341(3)
O6 C12 1.441(3)
O7 C13 1.205(3)
O8 C13 1.347(3)
O8 C14 1.441(3)
N1 C17 1.353(3)
N1 N2 1.367(3)
N1 B 1.532(3)
N2 C15 1.356(3)
N3 C22 1.354(3)
N3 N4 1.372(3)
N3 B 1.541(3)
N4 C20 1.345(3)
N5 C27 1.358(3)
N5 N6 1.387(3)
N5 B 1.539(3)
N6 C25 1.354(3)
B H0B 1.0000
C1 C2 1.411(3)
C1 H1A 0.9900
C1 H1B 0.9900
C2 C3 1.442(3)
C2 H2 1.0000
C3 C4 1.482(3)
C3 C7 1.490(3)
C4 C5 1.336(3)
C4 C9 1.499(3)
C5 C11 1.504(3)
C5 C6 1.507(3)
C6 C13 1.500(3)
C6 H6 1.0000
C8 H8A 0.9800
C8 H8B 0.9800
C8 H8C 0.9800
C10 H10A 0.9800
C10 H10B 0.9800
C10 H10C 0.9800
C12 H12A 0.9800
C12 H12B 0.9800
C12 H12C 0.9800
C14 H14A 0.9800
C14 H14B 0.9800
C14 H14C 0.9800
C15 C16 1.395(3)
C15 C18 1.500(3)
C16 C17 1.380(4)
C16 H16 0.9500
C17 C19 1.495(3)
C18 H18A 0.9800
C18 H18B 0.9800
C18 H18C 0.9800
C19 H19A 0.9800
C19 H19B 0.9800
C19 H19C 0.9800
C20 C21 1.397(4)
C20 C23 1.497(3)
C21 C22 1.376(4)
C21 H21 0.9500
C22 C24 1.497(4)
C23 H23A 0.9800
C23 H23B 0.9800
C23 H23C 0.9800
C24 H24A 0.9800
C24 H24B 0.9800
C24 H24C 0.9800
C25 C26 1.396(3)
C25 C28 1.493(4)
C26 C27 1.372(4)
C26 H26 0.9500
C27 C29 1.497(4)
C28 H28A 0.9800
C28 H28B 0.9800
C28 H28C 0.9800
C29 H29A 0.9800
C29 H29B 0.9800
C29 H29C 0.9800

loop_
_geom_torsion_atom_site_label_1
_geom_torsion_atom_site_label_2
_geom_torsion_atom_site_label_3
_geom_torsion_atom_site_label_4
_geom_torsion
C17 N1 N2 C15 0.1(2)
B N1 N2 C15 179.24(19)
C17 N1 N2 Ir -176.60(15)
B N1 N2 Ir 2.5(3)
C2 Ir N2 C15 -50.5(3)
N4 Ir N2 C15 145.8(2)
C6 Ir N2 C15 50.2(2)
C1 Ir N2 C15 2.3(6)
C3 Ir N2 C15 -28.5(2)
N6 Ir N2 C15 -133.6(2)
C2 Ir N2 N1 125.06(16)
N4 Ir N2 N1 -38.66(16)
C6 Ir N2 N1 -134.26(16)
C1 Ir N2 N1 177.9(4)
C3 Ir N2 N1 147.03(16)
N6 Ir N2 N1 41.92(16)
C22 N3 N4 C20 1.0(3)
B N3 N4 C20 -160.9(2)
C22 N3 N4 Ir -177.43(16)
B N3 N4 Ir 20.6(3)
C2 Ir N4 C20 43.6(3)
C6 Ir N4 C20 -66.0(2)
N2 Ir N4 C20 -151.5(2)
C1 Ir N4 C20 22.2(2)
C3 Ir N4 C20 3.1(5)
N6 Ir N4 C20 121.0(2)
C2 Ir N4 N3 -138.52(16)
C6 Ir N4 N3 111.84(17)
N2 Ir N4 N3 26.36(17)
C1 Ir N4 N3 -159.94(17)
C3 Ir N4 N3 -179.0(3)
N6 Ir N4 N3 -61.10(16)
C27 N5 N6 C25 -0.4(3)
B N5 N6 C25 175.3(2)
C27 N5 N6 Ir -177.44(15)
B N5 N6 Ir -1.8(3)
C2 Ir N6 C25 7.0(3)
N4 Ir N6 C25 -125.9(3)
C6 Ir N6 C25 171.8(5)
N2 Ir N6 C25 143.0(3)
C1 Ir N6 C25 -29.6(3)
C3 Ir N6 C25 42.1(3)
C2 Ir N6 N5 -177.45(15)
N4 Ir N6 N5 49.71(15)
C6 Ir N6 N5 -12.6(6)
N2 Ir N6 N5 -41.38(15)
C1 Ir N6 N5 146.02(15)
C3 Ir N6 N5 -142.32(15)
C17 N1 B N5 116.8(2)
N2 N1 B N5 -62.1(3)
C17 N1 B N3 -124.6(2)
N2 N1 B N3 56.5(3)
C27 N5 B N1 -123.6(2)
N6 N5 B N1 61.5(3)
C27 N5 B N3 116.8(2)
N6 N5 B N3 -58.1(3)
C22 N3 B N1 130.3(2)
N4 N3 B N1 -71.5(3)
C22 N3 B N5 -110.6(3)
N4 N3 B N5 47.5(3)
N4 Ir C1 C2 153.97(14)
C6 Ir C1 C2 -110.69(14)
N2 Ir C1 C2 -63.0(5)
C3 Ir C1 C2 -30.56(13)
N6 Ir C1 C2 72.20(14)
Ir C1 C2 C3 57.85(19)
N4 Ir C2 C1 -35.42(18)
C6 Ir C2 C1 72.03(15)
N2 Ir C2 C1 166.52(13)
C3 Ir C2 C1 131.1(2)
N6 Ir C2 C1 -110.07(14)
N4 Ir C2 C3 -166.53(12)
C6 Ir C2 C3 -59.08(14)
N2 Ir C2 C3 35.41(18)
C1 Ir C2 C3 -131.1(2)
N6 Ir C2 C3 118.82(13)
C1 C2 C3 C4 43.9(3)
Ir C2 C3 C4 101.68(18)
C1 C2 C3 C7 -170.4(2)
Ir C2 C3 C7 -112.7(2)
C1 C2 C3 Ir -57.74(19)
N4 Ir C3 C2 50.2(4)
C6 Ir C3 C2 121.10(14)
N2 Ir C3 C2 -155.66(13)
C1 Ir C3 C2 30.07(13)
N6 Ir C3 C2 -65.09(14)
C2 Ir C3 C4 -111.2(2)
N4 Ir C3 C4 -61.0(4)
C6 Ir C3 C4 9.91(16)
N2 Ir C3 C4 93.15(16)
C1 Ir C3 C4 -81.12(16)
N6 Ir C3 C4 -176.28(15)
C2 Ir C3 C7 111.4(2)
N4 Ir C3 C7 161.6(3)
C6 Ir C3 C7 -127.54(19)
N2 Ir C3 C7 -44.30(19)
C1 Ir C3 C7 141.4(2)
N6 Ir C3 C7 46.27(19)
C2 C3 C4 C5 -73.6(3)
C7 C3 C4 C5 139.6(2)
Ir C3 C4 C5 0.1(3)
C2 C3 C4 C9 94.4(3)
C7 C3 C4 C9 -52.4(3)
Ir C3 C4 C9 168.09(17)
C3 C4 C5 C11 167.9(2)
C9 C4 C5 C11 0.7(4)
C3 C4 C5 C6 -15.8(3)
C9 C4 C5 C6 177.0(2)
C4 C5 C6 C13 155.2(2)
C11 C5 C6 C13 -28.3(3)
C4 C5 C6 Ir 23.5(3)
C11 C5 C6 Ir -160.00(17)
C2 Ir C6 C13 -112.48(17)
N4 Ir C6 C13 21.54(17)
N2 Ir C6 C13 111.77(17)
C1 Ir C6 C13 -76.01(17)
C3 Ir C6 C13 -146.00(18)
N6 Ir C6 C13 82.9(6)
C2 Ir C6 C5 16.48(17)
N4 Ir C6 C5 150.50(15)
N2 Ir C6 C5 -119.26(16)
C1 Ir C6 C5 52.95(16)
C3 Ir C6 C5 -17.03(15)
N6 Ir C6 C5 -148.1(5)
C8 O2 C7 O1 -4.9(4)
C8 O2 C7 C3 173.9(2)
C2 C3 C7 O1 -165.2(2)
C4 C3 C7 O1 -19.3(3)
Ir C3 C7 O1 115.9(2)
C2 C3 C7 O2 16.0(3)
C4 C3 C7 O2 161.9(2)
Ir C3 C7 O2 -62.9(2)
C10 O4 C9 O3 -13.6(4)
C10 O4 C9 C4 165.9(2)
C5 C4 C9 O3 140.8(3)
C3 C4 C9 O3 -26.5(3)
C5 C4 C9 O4 -38.7(3)
C3 C4 C9 O4 153.9(2)
C12 O6 C11 O5 -6.4(4)
C12 O6 C11 C5 176.0(2)
C4 C5 C11 O5 125.0(3)
C6 C5 C11 O5 -51.2(3)
C4 C5 C11 O6 -57.3(3)
C6 C5 C11 O6 126.4(2)
C14 O8 C13 O7 -1.0(4)
C14 O8 C13 C6 179.0(2)
C5 C6 C13 O7 -26.8(3)
Ir C6 C13 O7 101.3(3)
C5 C6 C13 O8 153.2(2)
Ir C6 C13 O8 -78.7(2)
N1 N2 C15 C16 -0.4(3)
Ir N2 C15 C16 175.49(17)
N1 N2 C15 C18 177.4(2)
Ir N2 C15 C18 -6.7(4)
N2 C15 C16 C17 0.5(3)
C18 C15 C16 C17 -177.3(2)
N2 N1 C17 C16 0.2(3)
B N1 C17 C16 -178.8(2)
N2 N1 C17 C19 -179.2(2)
B N1 C17 C19 1.8(4)
C15 C16 C17 N1 -0.5(3)
C15 C16 C17 C19 179.0(2)
N3 N4 C20 C21 -1.9(3)
Ir N4 C20 C21 176.13(18)
N3 N4 C20 C23 172.8(2)
Ir N4 C20 C23 -9.2(4)
N4 C20 C21 C22 2.1(3)
C23 C20 C21 C22 -172.5(2)
N4 N3 C22 C21 0.3(3)
B N3 C22 C21 159.9(2)
N4 N3 C22 C24 -179.8(3)
B N3 C22 C24 -20.2(4)
C20 C21 C22 N3 -1.4(3)
C20 C21 C22 C24 178.7(3)
N5 N6 C25 C26 1.4(3)
Ir N6 C25 C26 177.15(19)
N5 N6 C25 C28 -173.0(2)
Ir N6 C25 C28 2.8(4)
N6 C25 C26 C27 -1.9(3)
C28 C25 C26 C27 172.9(2)
N6 N5 C27 C26 -0.8(3)
B N5 C27 C26 -176.2(2)
N6 N5 C27 C29 177.5(2)
B N5 C27 C29 2.1(4)
C25 C26 C27 N5 1.6(3)
C25 C26 C27 C29 -176.6(3)
